data_7160893
loop_
_publ_author_name
'Gapare, Rosinah Liandrah'
'Diaz-Rodriguez, Roberto M'
'Williams, Victoria A.'
'Atwood, Mark'
'Cotnam, Michael J.'
'Hilborn, James W.'
'Johnson, Erin R.'
'Robertson, Katherine N.'
'Thompson, Alison'

_publ_section_title
;
 Reactivity of an aza-dipyrrin and an aza-BODIPY motif bearing two
 2-pyridyl units: an emissive NNN binding pocket.
;
_journal_issue 45
_journal_name_full 'Organic &amp; biomolecular chemistry'
_journal_page_first 10391
_journal_page_last 10397
_journal_paper_doi 10.1039/d5ob01628b
_journal_volume 23
_journal_year 2025
_chemical_formula_moiety
;
2(C30 H22 B F2 N5), 4(C F3 O3 S), C2 H3 N
;
_chemical_formula_sum 'C66 H47 B2 F16 N11 O12 S4'
_chemical_formula_weight 1640.00
_space_group_crystal_system monoclinic
_space_group_IT_number 4
_space_group_name_Hall 'P 2yb'
_space_group_name_H-M_alt 'P 1 21 1'
_atom_sites_solution_hydrogens mixed
_atom_sites_solution_primary dual
_audit_creation_method SHELXL-2019/3
_audit_update_record
;
2025-09-08 deposited with the CCDC.	2025-10-27 downloaded from the CCDC.
;
_cell_angle_alpha 90
_cell_angle_beta 91.4782(17)
_cell_angle_gamma 90
_cell_formula_units_Z 2
_cell_length_a 7.6675(3)
_cell_length_b 13.8014(6)
_cell_length_c 32.2054(14)
_cell_measurement_reflns_used 9542
_cell_measurement_temperature 150(2)
_cell_measurement_theta_max 32.6425
_cell_measurement_theta_min 2.4041
_cell_volume 3406.9(2)
_computing_cell_refinement 'SAINT V8.40B (Bruker AXS LLC, 2019)'
_computing_data_collection 'Bruker Instrument Service v8.5.0.11 RC8'
_computing_data_reduction 'SAINT V8.40B (Bruker AXS LLC, 2019)'
_computing_structure_refinement 'SHELXL-2019/2 (Sheldrick, 2019)'
_computing_structure_solution 'SHELXT-2014 (Sheldrick, 2015)'
_diffrn_ambient_temperature 150(2)
_diffrn_detector '100 \\times 140 mm^2^ CMOS sensor'
_diffrn_detector_area_resol_mean 7.3910
_diffrn_detector_type 'Bruker PHOTON III'
_diffrn_measured_fraction_theta_full 0.998
_diffrn_measured_fraction_theta_max 0.999
_diffrn_measurement_device '\k--geometry diffractometer'
_diffrn_measurement_device_type 'Bruker D8 VENTURE'
_diffrn_radiation_monochromator 'multilayer mirror'
_diffrn_radiation_type MoK\a
_diffrn_radiation_wavelength 0.71073
_diffrn_reflns_av_R_equivalents 0.0393
_diffrn_reflns_av_unetI/netI 0.0317
_diffrn_reflns_Laue_measured_fraction_full 0.998
_diffrn_reflns_Laue_measured_fraction_max 0.999
_diffrn_reflns_limit_h_max 11
_diffrn_reflns_limit_h_min -11
_diffrn_reflns_limit_k_max 21
_diffrn_reflns_limit_k_min -21
_diffrn_reflns_limit_l_max 49
_diffrn_reflns_limit_l_min -49
_diffrn_reflns_number 143413
_diffrn_reflns_point_group_measured_fraction_full 0.997
_diffrn_reflns_point_group_measured_fraction_max 0.998
_diffrn_reflns_theta_full 25.242
_diffrn_reflns_theta_max 33.149
_diffrn_reflns_theta_min 1.898
_diffrn_source_current 1.4
_diffrn_source_power 0.07
_diffrn_source_type 'Incoatec I\mS 3.0'
_diffrn_source_voltage 50
_exptl_absorpt_coefficient_mu 0.256
_exptl_absorpt_correction_T_max 0.7465
_exptl_absorpt_correction_T_min 0.6736
_exptl_absorpt_correction_type multi-scan
_exptl_absorpt_process_details
;
Krause, L., Herbst-Irmer, R., Sheldrick, G. M., Stalke, D. (2015).
J. Appl. Cryst. 48, 3-10.
;
_exptl_crystal_colour 'dark green-black'
_exptl_crystal_density_diffrn 1.599
_exptl_crystal_description 'rectangular prism'
_exptl_crystal_F_000 1668
_exptl_crystal_size_max 0.182
_exptl_crystal_size_mid 0.116
_exptl_crystal_size_min 0.046
_refine_diff_density_max 0.527
_refine_diff_density_min -0.484
_refine_diff_density_rms 0.116
_refine_ls_abs_structure_details
;
 Refined as an inversion twin.
;
_refine_ls_abs_structure_Flack 0.50(7)
_refine_ls_extinction_method none
_refine_ls_goodness_of_fit_ref 1.117
_refine_ls_hydrogen_treatment mixed
_refine_ls_matrix_type full
_refine_ls_number_parameters 1373
_refine_ls_number_reflns 25974
_refine_ls_number_restraints 1691
_refine_ls_restrained_S_all 1.099
_refine_ls_R_factor_all 0.0751
_refine_ls_R_factor_gt 0.0537
_refine_ls_shift/su_max 0.001
_refine_ls_shift/su_mean 0.000
_refine_ls_structure_factor_coef Fsqd
_refine_ls_weighting_details 'w=1/[\s^2^(Fo^2^)+(0.0694P)^2^+2.1176P] where P=(Fo^2^+2Fc^2^)/3'
_refine_ls_weighting_scheme calc
_refine_ls_wR_factor_gt 0.1385
_refine_ls_wR_factor_ref 0.1617
_reflns_Friedel_coverage 0.931
_reflns_Friedel_fraction_full 0.997
_reflns_Friedel_fraction_max 0.998
_reflns_number_gt 21694
_reflns_number_total 25974
_reflns_threshold_expression 'I > 2\s(I)'
_cod_data_source_file d5ob01628b2.cif
_cod_data_source_block cmpd6a_AT029
_cod_original_sg_symbol_H-M 'P 21'
_cod_database_code 7160893
_shelx_shelxl_version_number 2019/3
_shelx_space_group_comment
;
The symmetry employed for this shelxl refinement is uniquely defined
by the following loop, which should always be used as a source of
symmetry information in preference to the above space-group names.
They are only intended as comments.
;
_shelx_estimated_absorpt_t_min 0.955
_shelx_estimated_absorpt_t_max 0.988
_diffrn_source_source 'microfocus sealed tube'

loop_
_space_group_symop_operation_xyz
'x, y, z'
'-x, y+1/2, -z'

loop_
_atom_site_label
_atom_site_type_symbol
_atom_site_fract_x
_atom_site_fract_y
_atom_site_fract_z
_atom_site_U_iso_or_equiv
_atom_site_adp_type
_atom_site_occupancy
_atom_site_site_symmetry_order
_atom_site_calc_flag
_atom_site_refinement_flags_posn
_atom_site_refinement_flags_adp
_atom_site_refinement_flags_occupancy
_atom_site_disorder_assembly
_atom_site_disorder_group
S1A S 0.41554(12) 0.06189(7) 0.66779(3) 0.0265(2) Uani 0.877(3) 1 d D . P A 1
O1A O 0.4195(6) -0.0356(3) 0.65096(12) 0.0343(8) Uani 0.877(3) 1 d D U P A 1
O2A O 0.2719(8) 0.0802(3) 0.69487(14) 0.0448(10) Uani 0.877(3) 1 d D U P A 1
O3A O 0.5822(4) 0.0991(2) 0.68102(11) 0.0369(7) Uani 0.877(3) 1 d D . P A 1
C61A C 0.3652(7) 0.1338(4) 0.62182(16) 0.0405(10) Uani 0.877(3) 1 d D U P A 1
F5A F 0.4899(8) 0.1260(4) 0.59417(13) 0.0662(14) Uani 0.877(3) 1 d D U P A 1
F6A F 0.3529(9) 0.2284(3) 0.63243(15) 0.0545(12) Uani 0.877(3) 1 d D U P A 1
F7A F 0.2136(6) 0.1067(3) 0.60373(12) 0.0675(12) Uani 0.877(3) 1 d D U P A 1
S1B S 0.2908(8) 0.0565(5) 0.6539(2) 0.0289(16) Uani 0.123(3) 1 d D . P A 2
O1B O 0.395(5) -0.030(2) 0.6601(10) 0.0343(8) Uani 0.123(3) 1 d D U P A 2
O2B O 0.279(7) 0.107(3) 0.6930(9) 0.0448(10) Uani 0.123(3) 1 d D U P A 2
O3B O 0.137(3) 0.045(2) 0.6304(9) 0.048(6) Uani 0.123(3) 1 d D . P A 2
C61B C 0.425(3) 0.133(2) 0.6223(9) 0.044(5) Uani 0.123(3) 1 d D U P A 2
F5B F 0.450(6) 0.090(3) 0.5863(9) 0.068(7) Uani 0.123(3) 1 d D U P A 2
F6B F 0.349(6) 0.221(2) 0.6193(12) 0.056(6) Uani 0.123(3) 1 d D U P A 2
F7B F 0.583(3) 0.142(2) 0.6385(11) 0.076(7) Uani 0.123(3) 1 d D U P A 2
S2A S 0.2124(14) 0.9410(7) 0.8455(4) 0.0308(10) Uani 0.4054(15) 1 d D . P B 1
O4A O 0.116(4) 1.0312(12) 0.8444(11) 0.034(3) Uani 0.4054(15) 1 d D U P B 1
O5A O 0.243(3) 0.8976(15) 0.8058(6) 0.045(3) Uani 0.4054(15) 1 d D U P B 1
O6A O 0.360(2) 0.9431(18) 0.8743(7) 0.053(6) Uani 0.4054(15) 1 d D U P B 1
C62A C 0.0615(17) 0.8587(10) 0.8688(5) 0.050(3) Uani 0.4054(15) 1 d D U P B 1
F8A F 0.038(2) 0.8882(11) 0.9097(4) 0.065(4) Uani 0.4054(15) 1 d D U P B 1
F9A F 0.130(3) 0.7707(9) 0.8729(8) 0.062(4) Uani 0.4054(15) 1 d D U P B 1
F10A F -0.0821(14) 0.8537(11) 0.8462(5) 0.088(4) Uani 0.4054(15) 1 d D U P B 1
S2B S 0.2120(12) 0.9393(7) 0.8476(3) 0.0260(11) Uani 0.4054(15) 1 d D . P B 2
O4B O 0.117(3) 1.0288(13) 0.8404(10) 0.036(4) Uani 0.4054(15) 1 d D U P B 2
O5B O 0.208(3) 0.8758(12) 0.8121(5) 0.052(3) Uani 0.4054(15) 1 d D U P B 2
O6B O 0.3741(19) 0.9525(16) 0.8698(7) 0.035(3) Uani 0.4054(15) 1 d D U P B 2
C62B C 0.0787(15) 0.8722(10) 0.8836(4) 0.038(2) Uani 0.4054(15) 1 d D U P B 2
F8B F 0.0711(17) 0.9240(11) 0.9193(3) 0.070(3) Uani 0.4054(15) 1 d D U P B 2
F9B F 0.148(2) 0.7876(9) 0.8935(4) 0.075(3) Uani 0.4054(15) 1 d D U P B 2
F10B F -0.0845(11) 0.8596(7) 0.8702(4) 0.056(2) Uani 0.4054(15) 1 d D U P B 2
S2C S 0.0915(6) 0.9353(3) 0.83303(14) 0.0308(10) Uani 0.189(3) 1 d D . P B 3
O4C O 0.085(6) 1.0354(15) 0.8467(17) 0.034(3) Uani 0.189(3) 1 d D U P B 3
O5C O 0.246(5) 0.914(3) 0.8098(13) 0.045(3) Uani 0.189(3) 1 d D U P B 3
O6C O -0.072(2) 0.8989(13) 0.8188(5) 0.048(4) Uani 0.189(3) 1 d D . P B 3
C62C C 0.141(3) 0.8685(17) 0.8805(6) 0.048(4) Uani 0.189(3) 1 d D U P B 3
F8C F -0.012(3) 0.870(2) 0.9032(9) 0.062(5) Uani 0.189(3) 1 d D U P B 3
F9C F 0.162(6) 0.7742(17) 0.8719(16) 0.066(7) Uani 0.189(3) 1 d D U P B 3
F10C F 0.288(3) 0.8930(16) 0.8993(6) 0.073(4) Uani 0.189(3) 1 d D U P B 3
S3A S 1.0721(7) 0.3998(4) 0.81899(18) 0.0269(6) Uani 0.709(18) 1 d D . P C 1
O7A O 1.0304(13) 0.3619(9) 0.8588(3) 0.059(3) Uani 0.709(18) 1 d D U P C 1
O8A O 1.2469(9) 0.4265(8) 0.8125(3) 0.0343(13) Uani 0.709(18) 1 d D U P C 1
O9A O 0.9914(13) 0.3481(8) 0.7846(3) 0.067(3) Uani 0.709(18) 1 d D U P C 1
C63A C 0.9591(11) 0.5149(6) 0.8185(3) 0.0434(18) Uani 0.709(18) 1 d D U P C 1
F11A F 0.7914(10) 0.5046(9) 0.8258(5) 0.082(2) Uani 0.709(18) 1 d D U P C 1
F12A F 0.9754(10) 0.5629(6) 0.7830(3) 0.082(2) Uani 0.709(18) 1 d D U P C 1
F13A F 1.0235(11) 0.5730(5) 0.8475(3) 0.071(2) Uani 0.709(18) 1 d D U P C 1
S3B S 1.0361(13) 0.4000(10) 0.8180(4) 0.0260(13) Uani 0.291(18) 1 d D . P C 2
O7B O 1.017(5) 0.386(2) 0.8621(7) 0.072(7) Uani 0.291(18) 1 d D U P C 2
O8B O 1.212(3) 0.427(2) 0.8082(10) 0.061(7) Uani 0.291(18) 1 d D U P C 2
O9B O 0.964(4) 0.3249(19) 0.7953(9) 0.076(6) Uani 0.291(18) 1 d D U P C 2
C63B C 0.915(3) 0.5090(12) 0.8099(6) 0.041(3) Uani 0.291(18) 1 d D U P C 2
F11B F 0.752(2) 0.497(2) 0.8200(12) 0.082(2) Uani 0.291(18) 1 d D U P C 2
F12B F 0.915(4) 0.5236(18) 0.7698(6) 0.106(6) Uani 0.291(18) 1 d D U P C 2
F13B F 0.983(2) 0.5856(11) 0.8255(10) 0.085(5) Uani 0.291(18) 1 d D U P C 2
S4A S 0.4679(6) 0.5641(3) 0.68097(16) 0.0288(7) Uani 0.583(6) 1 d D . P D 1
O10A O 0.3481(7) 0.5486(6) 0.71442(18) 0.0538(16) Uani 0.583(6) 1 d D U P D 1
O11A O 0.5568(8) 0.6558(4) 0.6829(3) 0.0555(17) Uani 0.583(6) 1 d D U P D 1
O12A O 0.3965(6) 0.5376(4) 0.64134(15) 0.0416(12) Uani 0.583(6) 1 d D U P D 1
C64A C 0.6370(12) 0.4754(7) 0.6898(3) 0.0365(18) Uani 0.583(6) 1 d D U P D 1
F14A F 0.7549(13) 0.4827(10) 0.6600(3) 0.056(2) Uani 0.583(6) 1 d D U P D 1
F15A F 0.7157(8) 0.4851(5) 0.72632(19) 0.0694(18) Uani 0.583(6) 1 d D U P D 1
F16A F 0.5713(8) 0.3860(4) 0.6878(3) 0.0647(17) Uani 0.583(6) 1 d D U P D 1
S4B S 0.4686(10) 0.5886(3) 0.6801(2) 0.0266(8) Uani 0.417(6) 1 d D . P D 2
O10B O 0.2940(10) 0.5547(6) 0.6874(3) 0.0440(17) Uani 0.417(6) 1 d D U P D 2
O11B O 0.5436(14) 0.6494(8) 0.7112(4) 0.064(3) Uani 0.417(6) 1 d D U P D 2
O12B O 0.4948(12) 0.6153(6) 0.6376(2) 0.048(2) Uani 0.417(6) 1 d D U P D 2
C64B C 0.5942(19) 0.4781(11) 0.6846(5) 0.046(3) Uani 0.417(6) 1 d D U P D 2
F14B F 0.7648(19) 0.4930(13) 0.6757(5) 0.070(4) Uani 0.417(6) 1 d D U P D 2
F15B F 0.5948(16) 0.4419(9) 0.7232(3) 0.085(3) Uani 0.417(6) 1 d D U P D 2
F16B F 0.5356(13) 0.4087(6) 0.6590(4) 0.072(2) Uani 0.417(6) 1 d D U P D 2
B1 B 0.1990(5) 0.6169(2) 0.50490(12) 0.0265(6) Uani 1 1 d . . . . .
F1 F 0.3560(3) 0.60814(16) 0.48580(8) 0.0383(5) Uani 1 1 d . . . . .
F2 F 0.0670(3) 0.64762(16) 0.47712(7) 0.0353(5) Uani 1 1 d . . . . .
B2 B 0.3024(5) 0.3847(2) 0.99281(11) 0.0270(6) Uani 1 1 d . . . . .
F3 F 0.1383(3) 0.39137(15) 1.00857(7) 0.0345(4) Uani 1 1 d . . . . .
F4 F 0.4271(3) 0.35920(16) 1.02293(7) 0.0344(4) Uani 1 1 d . . . . .
N1 N 0.1517(4) 0.51600(19) 0.52411(9) 0.0245(5) Uani 1 1 d . . . . .
N2 N 0.1064(3) 0.57844(18) 0.59273(8) 0.0234(4) Uani 1 1 d . . . . .
N3 N 0.2077(3) 0.69170(18) 0.54189(8) 0.0224(4) Uani 1 1 d . . . . .
N4 N 0.1089(4) 0.4064(2) 0.64943(10) 0.0303(5) Uani 1 1 d D . . . .
H4N H 0.165(7) 0.463(3) 0.6472(18) 0.052(16) Uiso 1 1 d D . . . .
N5 N 0.2192(4) 0.8125(2) 0.67660(9) 0.0305(6) Uani 1 1 d D . . . .
H5N H 0.281(7) 0.866(3) 0.6677(18) 0.056(16) Uiso 1 1 d D . . . .
N6 N 0.3104(4) 0.30702(18) 0.95723(8) 0.0223(4) Uani 1 1 d . . . . .
N7 N 0.4080(4) 0.41938(18) 0.90562(8) 0.0233(5) Uani 1 1 d . . . . .
N8 N 0.3464(4) 0.48581(19) 0.97250(8) 0.0241(5) Uani 1 1 d . . . . .
N9 N 0.3346(4) 0.1778(2) 0.82495(9) 0.0315(6) Uani 1 1 d D . . . .
H9N H 0.247(5) 0.142(3) 0.8356(14) 0.035(12) Uiso 1 1 d D . . . .
N10 N 0.4244(4) 0.5799(2) 0.84637(9) 0.0272(5) Uani 1 1 d D . . . .
H10N H 0.360(7) 0.525(3) 0.8494(18) 0.050(15) Uiso 1 1 d D . . . .
C1 C 0.1507(4) 0.4249(2) 0.50678(11) 0.0270(6) Uani 1 1 d . . . . .
C2 C 0.1067(5) 0.3570(2) 0.53792(11) 0.0293(6) Uani 1 1 d . . . . .
H2 H 0.096020 0.288995 0.534231 0.035 Uiso 1 1 calc R U . . .
C3 C 0.0820(4) 0.4068(2) 0.57450(11) 0.0264(5) Uani 1 1 d . . . . .
C4 C 0.1112(4) 0.5064(2) 0.56555(10) 0.0244(5) Uani 1 1 d . . . . .
C5 C 0.1541(4) 0.6661(2) 0.58127(9) 0.0232(5) Uani 1 1 d . . . . .
C6 C 0.1669(4) 0.7494(2) 0.60794(9) 0.0242(5) Uani 1 1 d . . . . .
C7 C 0.2275(5) 0.8239(2) 0.58385(10) 0.0270(6) Uani 1 1 d . . . . .
H7 H 0.250451 0.888211 0.592995 0.032 Uiso 1 1 calc R U . . .
C8 C 0.2499(4) 0.7879(2) 0.54265(9) 0.0237(5) Uani 1 1 d . . . . .
C9 C 0.1916(5) 0.3986(2) 0.46437(11) 0.0302(6) Uani 1 1 d . . . . .
C10 C 0.1673(6) 0.4606(3) 0.43016(12) 0.0373(8) Uani 1 1 d . . . . .
H10 H 0.120936 0.523654 0.434029 0.045 Uiso 1 1 calc R U . . .
C11 C 0.2110(7) 0.4299(3) 0.39054(14) 0.0458(10) Uani 1 1 d . . . . .
H11 H 0.194226 0.472389 0.367588 0.055 Uiso 1 1 calc R U . . .
C12 C 0.2784(7) 0.3386(3) 0.38426(16) 0.0496(11) Uani 1 1 d . . . . .
H12 H 0.310119 0.318828 0.357223 0.059 Uiso 1 1 calc R U . . .
C13 C 0.2994(6) 0.2759(3) 0.41746(17) 0.0482(10) Uani 1 1 d . . . . .
H13 H 0.344745 0.212699 0.413191 0.058 Uiso 1 1 calc R U . . .
C14 C 0.2543(6) 0.3051(3) 0.45727(14) 0.0401(8) Uani 1 1 d . . . . .
H14 H 0.266464 0.260981 0.479792 0.048 Uiso 1 1 calc R U . . .
C15 C 0.0417(4) 0.3649(2) 0.61452(11) 0.0273(6) Uani 1 1 d . . . . .
C16 C -0.0587(5) 0.2810(3) 0.61846(13) 0.0338(7) Uani 1 1 d . . . . .
H16 H -0.108630 0.250663 0.594502 0.041 Uiso 1 1 calc R U . . .
C17 C -0.0847(6) 0.2427(3) 0.65722(14) 0.0397(8) Uani 1 1 d . . . . .
H17 H -0.152103 0.185433 0.659999 0.048 Uiso 1 1 calc R U . . .
C18 C -0.0127(6) 0.2877(3) 0.69253(13) 0.0393(8) Uani 1 1 d . . . . .
H18 H -0.030319 0.261527 0.719386 0.047 Uiso 1 1 calc R U . . .
C19 C 0.0846(5) 0.3707(3) 0.68762(12) 0.0356(7) Uani 1 1 d . . . . .
H19 H 0.134406 0.402558 0.711233 0.043 Uiso 1 1 calc R U . . .
C20 C 0.1268(5) 0.7512(2) 0.65196(10) 0.0270(6) Uani 1 1 d . . . . .
C21 C -0.0018(5) 0.6950(3) 0.66953(10) 0.0317(7) Uani 1 1 d . . . . .
H21 H -0.067464 0.650504 0.652928 0.038 Uiso 1 1 calc R U . . .
C22 C -0.0337(6) 0.7043(3) 0.71153(12) 0.0389(8) Uani 1 1 d . . . . .
H22 H -0.125216 0.668214 0.723498 0.047 Uiso 1 1 calc R U . . .
C23 C 0.0680(6) 0.7663(3) 0.73627(11) 0.0402(9) Uani 1 1 d . . . . .
H23 H 0.049976 0.771042 0.765276 0.048 Uiso 1 1 calc R U . . .
C24 C 0.1953(6) 0.8206(3) 0.71779(11) 0.0373(8) Uani 1 1 d . . . . .
H24 H 0.265911 0.863542 0.733992 0.045 Uiso 1 1 calc R U . . .
C25 C 0.2996(4) 0.8503(2) 0.50816(9) 0.0239(5) Uani 1 1 d . . . . .
C26 C 0.2632(5) 0.9498(2) 0.51167(10) 0.0290(6) Uani 1 1 d . . . . .
H26 H 0.210431 0.973487 0.536026 0.035 Uiso 1 1 calc R U . . .
C27 C 0.3032(6) 1.0137(3) 0.48012(12) 0.0356(7) Uani 1 1 d . . . . .
H27 H 0.276041 1.080545 0.482755 0.043 Uiso 1 1 calc R U . . .
C28 C 0.3833(6) 0.9800(3) 0.44450(12) 0.0363(7) Uani 1 1 d . . . . .
H28 H 0.410828 1.023635 0.422823 0.044 Uiso 1 1 calc R U . . .
C29 C 0.4223(6) 0.8829(3) 0.44097(11) 0.0358(7) Uani 1 1 d . . . . .
H29 H 0.479240 0.860186 0.416997 0.043 Uiso 1 1 calc R U . . .
C30 C 0.3794(5) 0.8176(3) 0.47216(11) 0.0309(6) Uani 1 1 d . . . . .
H30 H 0.404377 0.750609 0.468945 0.037 Uiso 1 1 calc R U . . .
C31 C 0.2802(4) 0.2094(2) 0.95758(9) 0.0231(5) Uani 1 1 d . . . . .
C32 C 0.3166(5) 0.1711(2) 0.91732(10) 0.0270(6) Uani 1 1 d . . . . .
H32 H 0.303124 0.105514 0.908904 0.032 Uiso 1 1 calc R U . . .
C33 C 0.3740(4) 0.2455(2) 0.89313(9) 0.0243(5) Uani 1 1 d . . . . .
C34 C 0.3692(4) 0.3310(2) 0.91807(9) 0.0224(5) Uani 1 1 d . . . . .
C35 C 0.3927(4) 0.4930(2) 0.93146(9) 0.0224(5) Uani 1 1 d . . . . .
C36 C 0.4177(4) 0.5930(2) 0.92118(10) 0.0246(5) Uani 1 1 d . . . . .
C37 C 0.3838(5) 0.6449(2) 0.95664(10) 0.0271(6) Uani 1 1 d . . . . .
H37 H 0.390185 0.713342 0.959583 0.032 Uiso 1 1 calc R U . . .
C38 C 0.3377(4) 0.5782(2) 0.98788(10) 0.0258(5) Uani 1 1 d . . . . .
C39 C 0.2270(4) 0.1495(2) 0.99241(9) 0.0253(5) Uani 1 1 d . . . . .
C40 C 0.1513(5) 0.1842(3) 1.02853(11) 0.0328(7) Uani 1 1 d . . . . .
H40 H 0.131892 0.251790 1.031547 0.039 Uiso 1 1 calc R U . . .
C41 C 0.1037(6) 0.1215(3) 1.06017(12) 0.0371(8) Uani 1 1 d . . . . .
H41 H 0.051357 0.146475 1.084355 0.045 Uiso 1 1 calc R U . . .
C42 C 0.1323(6) 0.0227(3) 1.05648(12) 0.0368(8) Uani 1 1 d . . . . .
H42 H 0.101381 -0.019986 1.078214 0.044 Uiso 1 1 calc R U . . .
C43 C 0.2064(6) -0.0132(3) 1.02091(12) 0.0354(7) Uani 1 1 d . . . . .
H43 H 0.226199 -0.080814 1.018255 0.042 Uiso 1 1 calc R U . . .
C44 C 0.2521(5) 0.0490(2) 0.98904(11) 0.0303(6) Uani 1 1 d . . . . .
H44 H 0.300931 0.023092 0.964596 0.036 Uiso 1 1 calc R U . . .
C45 C 0.4212(5) 0.2416(2) 0.84971(10) 0.0260(5) Uani 1 1 d . . . . .
C46 C 0.5510(5) 0.2974(2) 0.83230(11) 0.0303(6) Uani 1 1 d . . . . .
H46 H 0.615430 0.342267 0.848996 0.036 Uiso 1 1 calc R U . . .
C47 C 0.5864(6) 0.2877(3) 0.79039(12) 0.0373(8) Uani 1 1 d . . . . .
H47 H 0.675826 0.325448 0.778486 0.045 Uiso 1 1 calc R U . . .
C48 C 0.4917(7) 0.2232(3) 0.76606(12) 0.0438(9) Uani 1 1 d . . . . .
H48 H 0.512923 0.217448 0.737226 0.053 Uiso 1 1 calc R U . . .
C49 C 0.3657(6) 0.1670(3) 0.78428(12) 0.0413(9) Uani 1 1 d . . . . .
H49 H 0.301182 0.121066 0.768177 0.050 Uiso 1 1 calc R U . . .
C50 C 0.4630(4) 0.6324(2) 0.88075(10) 0.0247(5) Uani 1 1 d . . . . .
C51 C 0.5353(5) 0.7230(2) 0.87582(13) 0.0345(7) Uani 1 1 d . . . . .
H51 H 0.564826 0.761416 0.899451 0.041 Uiso 1 1 calc R U . . .
C52 C 0.5650(6) 0.7581(3) 0.83590(14) 0.0404(8) Uani 1 1 d . . . . .
H52 H 0.614609 0.820525 0.832318 0.048 Uiso 1 1 calc R U . . .
C53 C 0.5219(5) 0.7018(3) 0.80165(13) 0.0385(8) Uani 1 1 d . . . . .
H53 H 0.540441 0.725308 0.774399 0.046 Uiso 1 1 calc R U . . .
C54 C 0.4523(5) 0.6119(3) 0.80753(11) 0.0357(7) Uani 1 1 d . . . . .
H54 H 0.423535 0.572011 0.784310 0.043 Uiso 1 1 calc R U . . .
C55 C 0.2857(5) 0.6058(2) 1.03003(11) 0.0288(6) Uani 1 1 d . . . . .
C56 C 0.2129(5) 0.6982(3) 1.03480(12) 0.0332(7) Uani 1 1 d . . . . .
H56 H 0.202032 0.740219 1.011522 0.040 Uiso 1 1 calc R U . . .
C57 C 0.1564(6) 0.7286(3) 1.07331(13) 0.0377(8) Uani 1 1 d . . . . .
H57 H 0.106225 0.791135 1.076226 0.045 Uiso 1 1 calc R U . . .
C58 C 0.1730(5) 0.6680(3) 1.10746(12) 0.0360(7) Uani 1 1 d . . . . .
H58 H 0.131813 0.688086 1.133664 0.043 Uiso 1 1 calc R U . . .
C59 C 0.2505(6) 0.5776(3) 1.10314(12) 0.0369(7) Uani 1 1 d . . . . .
H59 H 0.265001 0.536818 1.126751 0.044 Uiso 1 1 calc R U . . .
C60 C 0.3068(5) 0.5461(2) 1.06492(11) 0.0316(6) Uani 1 1 d . . . . .
H60 H 0.359641 0.484188 1.062391 0.038 Uiso 1 1 calc R U . . .
N11A N 0.6398(11) 0.8940(7) 0.7468(3) 0.108(3) Uani 0.863(12) 1 d D U P E 1
C65A C 0.7443(11) 0.9542(6) 0.7487(3) 0.072(2) Uani 0.863(12) 1 d D U P E 1
C66A C 0.8766(10) 1.0288(7) 0.7487(3) 0.0685(19) Uani 0.863(12) 1 d D U P E 1
H66A H 0.943343 1.024051 0.723271 0.103 Uiso 0.863(12) 1 calc R U P E 1
H66B H 0.955315 1.020304 0.772928 0.103 Uiso 0.863(12) 1 calc R U P E 1
H66C H 0.820892 1.092571 0.750044 0.103 Uiso 0.863(12) 1 calc R U P E 1
N11B N 0.637(6) 0.972(4) 0.7502(18) 0.087(7) Uani 0.137(12) 1 d D U P E 2
C65B C 0.754(6) 1.026(4) 0.7428(17) 0.076(6) Uani 0.137(12) 1 d D U P E 2
C66B C 0.905(6) 1.086(4) 0.7466(19) 0.078(9) Uani 0.137(12) 1 d D U P E 2
H66D H 0.977717 1.076480 0.722302 0.118 Uiso 0.137(12) 1 calc R U P E 2
H66E H 0.972306 1.067650 0.771800 0.118 Uiso 0.137(12) 1 calc R U P E 2
H66F H 0.870274 1.153784 0.748435 0.118 Uiso 0.137(12) 1 calc R U P E 2

loop_
_atom_site_aniso_label
_atom_site_aniso_U_11
_atom_site_aniso_U_22
_atom_site_aniso_U_33
_atom_site_aniso_U_23
_atom_site_aniso_U_13
_atom_site_aniso_U_12
S1A 0.0301(4) 0.0245(4) 0.0250(4) -0.0040(3) 0.0040(3) -0.0075(3)
O1A 0.0424(19) 0.0241(12) 0.037(2) -0.0042(13) 0.0073(14) -0.0093(11)
O2A 0.0486(17) 0.048(3) 0.0381(15) -0.0122(18) 0.0155(13) -0.011(2)
O3A 0.0354(14) 0.0331(15) 0.0420(16) -0.0046(12) -0.0032(12) -0.0075(12)
C61A 0.046(3) 0.041(2) 0.034(2) 0.0019(17) 0.0005(18) 0.012(2)
F5A 0.092(4) 0.066(3) 0.042(2) 0.0190(18) 0.031(2) 0.025(3)
F6A 0.068(2) 0.0334(16) 0.062(3) 0.0043(18) 0.002(2) 0.0123(16)
F7A 0.075(2) 0.070(2) 0.055(2) -0.0174(18) -0.0325(18) 0.020(2)
S1B 0.025(3) 0.019(3) 0.042(3) -0.008(2) -0.006(2) -0.004(2)
O1B 0.0424(19) 0.0241(12) 0.037(2) -0.0042(13) 0.0073(14) -0.0093(11)
O2B 0.0486(17) 0.048(3) 0.0381(15) -0.0122(18) 0.0155(13) -0.011(2)
O3B 0.030(9) 0.049(15) 0.065(15) -0.013(12) -0.006(9) -0.001(8)
C61B 0.043(10) 0.041(9) 0.049(9) 0.025(8) 0.017(8) -0.007(8)
F5B 0.078(15) 0.074(15) 0.053(10) 0.019(9) 0.018(10) 0.014(13)
F6B 0.067(12) 0.039(9) 0.062(14) 0.024(9) 0.016(12) -0.001(9)
F7B 0.049(10) 0.056(13) 0.123(17) 0.032(13) -0.002(11) -0.020(9)
S2A 0.0367(19) 0.0220(16) 0.0339(19) -0.0056(13) 0.0023(14) -0.0104(14)
O4A 0.040(9) 0.019(3) 0.044(5) -0.004(3) 0.009(5) -0.009(3)
O5A 0.058(5) 0.044(9) 0.032(4) -0.017(5) 0.004(3) -0.005(5)
O6A 0.047(8) 0.043(9) 0.069(10) -0.030(8) -0.022(7) 0.001(6)
C62A 0.038(5) 0.038(5) 0.075(7) 0.010(6) 0.010(5) 0.004(4)
F8A 0.069(8) 0.064(7) 0.063(7) 0.015(5) 0.026(6) -0.009(6)
F9A 0.056(7) 0.022(3) 0.108(9) 0.020(5) 0.026(7) 0.001(3)
F10A 0.037(4) 0.078(7) 0.147(11) 0.000(9) -0.019(7) -0.019(4)
S2B 0.0270(18) 0.0233(19) 0.0277(19) -0.0056(14) -0.0028(14) 0.0024(14)
O4B 0.030(5) 0.033(6) 0.046(8) 0.006(5) 0.005(5) 0.005(4)
O5B 0.061(9) 0.050(8) 0.044(6) -0.021(6) -0.005(5) 0.003(6)
O6B 0.021(4) 0.026(4) 0.059(6) -0.003(4) -0.001(4) -0.003(3)
C62B 0.026(4) 0.036(5) 0.053(6) 0.021(4) 0.002(4) -0.008(4)
F8B 0.067(6) 0.105(9) 0.040(4) 0.011(5) 0.010(4) -0.020(6)
F9B 0.055(5) 0.059(6) 0.112(9) 0.052(6) 0.008(7) 0.005(5)
F10B 0.028(3) 0.041(4) 0.099(7) 0.007(5) -0.007(4) -0.015(3)
S2C 0.0367(19) 0.0220(16) 0.0339(19) -0.0056(13) 0.0023(14) -0.0104(14)
O4C 0.040(9) 0.019(3) 0.044(5) -0.004(3) 0.009(5) -0.009(3)
O5C 0.058(5) 0.044(9) 0.032(4) -0.017(5) 0.004(3) -0.005(5)
O6C 0.066(9) 0.037(8) 0.041(8) 0.006(6) 0.004(7) -0.028(7)
C62C 0.046(8) 0.038(7) 0.060(8) 0.008(7) 0.010(6) 0.003(7)
F8C 0.058(9) 0.060(10) 0.071(10) 0.018(8) 0.022(8) 0.001(8)
F9C 0.069(16) 0.034(8) 0.095(15) 0.015(9) 0.010(13) 0.009(8)
F10C 0.077(9) 0.071(10) 0.070(9) 0.009(9) -0.016(7) -0.001(8)
S3A 0.0160(15) 0.0313(7) 0.0332(9) -0.0011(6) -0.0038(11) -0.0033(10)
O7A 0.045(3) 0.064(6) 0.069(5) 0.045(4) 0.010(3) -0.001(3)
O8A 0.025(2) 0.041(3) 0.037(2) -0.0020(18) 0.0003(18) -0.002(2)
O9A 0.040(3) 0.077(6) 0.084(5) -0.049(5) 0.005(3) -0.024(3)
C63A 0.026(3) 0.040(3) 0.064(5) 0.009(3) 0.001(3) 0.001(2)
F11A 0.025(3) 0.058(3) 0.165(6) 0.019(3) 0.010(4) 0.013(3)
F12A 0.088(4) 0.064(4) 0.093(5) 0.051(4) -0.006(3) 0.009(3)
F13A 0.073(4) 0.051(3) 0.089(5) -0.037(3) 0.030(3) -0.011(3)
S3B 0.009(3) 0.038(2) 0.0314(18) 0.0037(14) -0.009(2) -0.006(2)
O7B 0.094(14) 0.074(16) 0.048(8) 0.024(8) 0.025(7) 0.027(10)
O8B 0.035(8) 0.052(10) 0.096(15) 0.004(10) 0.010(8) -0.019(7)
O9B 0.046(11) 0.064(10) 0.119(15) -0.017(11) -0.002(10) -0.023(7)
C63B 0.031(6) 0.032(6) 0.059(8) 0.014(5) -0.013(6) -0.008(5)
F11B 0.025(3) 0.058(3) 0.165(6) 0.019(3) 0.010(4) 0.013(3)
F12B 0.168(17) 0.079(12) 0.069(8) 0.043(8) -0.030(8) 0.011(12)
F13B 0.081(8) 0.038(6) 0.134(12) -0.018(8) -0.023(9) -0.010(5)
S4A 0.0262(8) 0.0268(16) 0.0332(10) -0.0035(12) -0.0032(6) 0.0006(12)
O10A 0.038(2) 0.084(5) 0.041(3) -0.018(3) 0.011(2) -0.004(3)
O11A 0.044(3) 0.031(2) 0.091(5) 0.003(3) -0.008(3) -0.004(2)
O12A 0.032(2) 0.061(3) 0.031(2) 0.007(2) -0.0078(16) -0.008(2)
C64A 0.030(4) 0.030(3) 0.049(4) 0.012(3) -0.004(3) 0.002(3)
F14A 0.036(3) 0.063(4) 0.071(5) 0.003(4) 0.015(3) 0.012(3)
F15A 0.060(3) 0.081(4) 0.065(3) 0.025(3) -0.035(3) -0.004(3)
F16A 0.067(3) 0.032(2) 0.096(5) 0.012(3) 0.001(3) -0.004(2)
S4B 0.0345(14) 0.0215(19) 0.0238(11) -0.0017(14) 0.0007(8) -0.0040(16)
O10B 0.041(3) 0.043(4) 0.049(4) 0.002(3) 0.006(3) -0.002(3)
O11B 0.067(6) 0.062(6) 0.062(6) -0.026(5) -0.010(5) -0.010(5)
O12B 0.062(5) 0.046(4) 0.035(3) 0.016(3) 0.012(3) 0.006(3)
C64B 0.034(6) 0.050(6) 0.055(6) 0.004(4) -0.001(5) -0.002(5)
F14B 0.042(4) 0.053(6) 0.115(11) 0.016(8) 0.015(7) 0.008(4)
F15B 0.099(7) 0.082(6) 0.072(5) 0.044(5) -0.007(5) 0.016(6)
F16B 0.084(6) 0.034(4) 0.100(7) -0.012(4) 0.013(5) 0.000(4)
B1 0.0351(16) 0.0160(12) 0.0283(15) -0.0013(11) 0.0011(12) 0.0008(11)
F1 0.0437(12) 0.0244(9) 0.0475(13) -0.0047(9) 0.0164(10) -0.0004(9)
F2 0.0509(13) 0.0238(9) 0.0307(10) -0.0011(8) -0.0103(9) 0.0041(9)
B2 0.0384(17) 0.0187(13) 0.0240(14) -0.0004(11) 0.0004(12) 0.0009(12)
F3 0.0396(11) 0.0233(9) 0.0411(11) -0.0005(8) 0.0103(9) 0.0012(8)
F4 0.0499(12) 0.0244(9) 0.0285(9) -0.0010(7) -0.0063(8) 0.0040(9)
N1 0.0277(11) 0.0178(10) 0.0280(12) -0.0009(9) -0.0005(9) -0.0011(9)
N2 0.0277(11) 0.0154(10) 0.0271(11) 0.0015(8) -0.0006(9) -0.0011(8)
N3 0.0281(11) 0.0161(10) 0.0229(11) 0.0001(8) 0.0004(8) -0.0015(8)
N4 0.0312(13) 0.0236(12) 0.0356(14) 0.0059(10) -0.0062(10) -0.0037(10)
N5 0.0420(15) 0.0253(12) 0.0244(12) -0.0038(9) 0.0025(10) -0.0086(11)
N6 0.0301(12) 0.0145(9) 0.0222(11) -0.0007(8) 0.0006(9) -0.0003(8)
N7 0.0293(12) 0.0170(10) 0.0235(11) 0.0001(8) -0.0008(9) -0.0006(8)
N8 0.0304(12) 0.0187(10) 0.0233(11) -0.0018(8) 0.0021(9) -0.0020(9)
N9 0.0434(16) 0.0273(13) 0.0240(12) -0.0054(10) 0.0043(11) -0.0073(11)
N10 0.0308(12) 0.0256(12) 0.0252(11) 0.0037(9) -0.0001(9) -0.0038(10)
C1 0.0310(14) 0.0172(12) 0.0326(14) -0.0026(10) -0.0020(11) -0.0008(10)
C2 0.0337(15) 0.0169(12) 0.0373(16) -0.0008(11) -0.0012(12) -0.0033(11)
C3 0.0296(13) 0.0157(11) 0.0340(14) 0.0024(10) 0.0005(11) -0.0023(10)
C4 0.0273(13) 0.0158(11) 0.0300(14) 0.0008(10) -0.0008(10) -0.0006(9)
C5 0.0282(13) 0.0166(11) 0.0246(12) 0.0005(9) 0.0000(10) -0.0003(9)
C6 0.0297(13) 0.0188(11) 0.0242(12) 0.0000(9) 0.0008(10) -0.0014(10)
C7 0.0401(16) 0.0172(11) 0.0236(13) -0.0009(9) 0.0011(11) -0.0060(11)
C8 0.0292(13) 0.0185(11) 0.0234(12) -0.0012(9) -0.0005(10) -0.0022(10)
C9 0.0340(15) 0.0201(12) 0.0366(16) -0.0082(11) 0.0048(12) -0.0051(11)
C10 0.053(2) 0.0243(15) 0.0351(16) -0.0067(12) 0.0122(15) -0.0101(14)
C11 0.065(3) 0.0338(18) 0.0394(19) -0.0111(15) 0.0204(18) -0.0175(18)
C12 0.054(2) 0.042(2) 0.055(2) -0.0215(18) 0.023(2) -0.0193(18)
C13 0.046(2) 0.0350(19) 0.065(3) -0.0232(18) 0.0144(19) -0.0041(16)
C14 0.044(2) 0.0263(16) 0.050(2) -0.0109(15) 0.0017(16) 0.0002(14)
C15 0.0287(13) 0.0169(11) 0.0361(15) 0.0035(11) -0.0012(11) 0.0008(10)
C16 0.0380(17) 0.0216(13) 0.0417(18) 0.0042(12) 0.0018(14) -0.0066(12)
C17 0.042(2) 0.0267(16) 0.050(2) 0.0085(15) 0.0087(16) -0.0056(14)
C18 0.046(2) 0.0339(17) 0.0383(18) 0.0119(14) 0.0067(15) 0.0017(15)
C19 0.0397(18) 0.0316(16) 0.0352(16) 0.0056(13) -0.0062(13) 0.0006(14)
C20 0.0385(16) 0.0193(12) 0.0233(12) 0.0019(10) 0.0003(11) -0.0018(11)
C21 0.0456(18) 0.0263(14) 0.0235(13) 0.0011(11) 0.0023(12) -0.0095(13)
C22 0.050(2) 0.0382(19) 0.0285(15) 0.0032(13) 0.0073(14) -0.0116(16)
C23 0.057(2) 0.0403(19) 0.0237(14) -0.0023(13) 0.0048(14) -0.0137(17)
C24 0.053(2) 0.0339(17) 0.0255(14) -0.0053(12) 0.0025(14) -0.0121(16)
C25 0.0294(13) 0.0208(12) 0.0213(12) 0.0005(9) -0.0012(10) -0.0036(10)
C26 0.0381(16) 0.0203(13) 0.0289(14) -0.0013(11) 0.0050(12) -0.0035(11)
C27 0.048(2) 0.0224(14) 0.0366(17) 0.0054(12) 0.0047(15) -0.0053(13)
C28 0.049(2) 0.0306(16) 0.0294(15) 0.0074(13) 0.0036(14) -0.0075(14)
C29 0.047(2) 0.0351(17) 0.0252(14) 0.0013(12) 0.0049(13) -0.0030(15)
C30 0.0410(17) 0.0250(14) 0.0268(14) -0.0006(11) 0.0044(12) 0.0009(12)
C31 0.0322(13) 0.0149(10) 0.0221(12) -0.0012(9) 0.0003(10) -0.0005(10)
C32 0.0406(16) 0.0158(11) 0.0245(13) -0.0019(9) 0.0000(11) -0.0007(11)
C33 0.0338(14) 0.0182(11) 0.0209(11) -0.0022(9) 0.0000(10) -0.0005(10)
C34 0.0304(13) 0.0167(11) 0.0201(11) 0.0005(9) -0.0005(9) 0.0007(9)
C35 0.0275(12) 0.0168(11) 0.0229(12) 0.0004(9) -0.0003(10) -0.0016(9)
C36 0.0299(13) 0.0164(11) 0.0276(13) 0.0000(9) -0.0004(10) -0.0006(10)
C37 0.0354(15) 0.0167(11) 0.0290(14) -0.0003(10) -0.0001(11) -0.0019(10)
C38 0.0318(13) 0.0197(12) 0.0260(12) -0.0035(10) 0.0008(10) -0.0018(10)
C39 0.0353(15) 0.0162(11) 0.0242(12) 0.0002(9) 0.0000(10) -0.0033(10)
C40 0.0486(19) 0.0227(13) 0.0274(14) 0.0002(11) 0.0048(13) 0.0011(13)
C41 0.053(2) 0.0313(16) 0.0278(15) 0.0035(13) 0.0075(14) -0.0007(15)
C42 0.048(2) 0.0304(16) 0.0317(17) 0.0077(13) 0.0036(14) -0.0069(15)
C43 0.050(2) 0.0191(13) 0.0371(17) 0.0034(12) 0.0048(15) -0.0045(13)
C44 0.0422(17) 0.0166(12) 0.0322(15) 0.0016(11) 0.0029(12) -0.0048(11)
C45 0.0363(15) 0.0187(12) 0.0230(12) -0.0041(9) 0.0021(11) 0.0000(10)
C46 0.0393(17) 0.0255(14) 0.0264(14) -0.0008(11) 0.0052(12) -0.0020(12)
C47 0.046(2) 0.0369(18) 0.0291(15) -0.0020(13) 0.0093(14) -0.0062(15)
C48 0.058(2) 0.046(2) 0.0276(16) -0.0081(15) 0.0105(16) -0.0102(18)
C49 0.058(2) 0.039(2) 0.0268(15) -0.0107(14) 0.0077(15) -0.0138(17)
C50 0.0266(13) 0.0175(11) 0.0299(13) 0.0022(10) 0.0011(10) 0.0005(9)
C51 0.0424(18) 0.0199(13) 0.0413(18) 0.0039(12) 0.0034(14) -0.0059(12)
C52 0.045(2) 0.0260(16) 0.050(2) 0.0149(15) 0.0085(17) -0.0018(14)
C53 0.0373(17) 0.0394(19) 0.0390(18) 0.0170(15) 0.0075(14) 0.0021(15)
C54 0.0384(17) 0.0414(18) 0.0273(15) 0.0090(13) 0.0026(12) -0.0003(14)
C55 0.0352(15) 0.0215(12) 0.0296(14) -0.0053(11) 0.0023(11) -0.0025(11)
C56 0.0407(17) 0.0245(14) 0.0345(16) -0.0058(12) 0.0036(13) 0.0024(13)
C57 0.045(2) 0.0267(15) 0.0417(18) -0.0100(13) 0.0085(15) 0.0026(14)
C58 0.0423(19) 0.0318(16) 0.0345(16) -0.0114(13) 0.0116(14) -0.0054(14)
C59 0.052(2) 0.0271(15) 0.0317(15) -0.0027(12) 0.0102(14) -0.0063(14)
C60 0.0426(17) 0.0213(13) 0.0311(15) -0.0045(11) 0.0059(12) -0.0036(12)
N11A 0.084(5) 0.095(6) 0.145(7) 0.062(5) -0.012(5) -0.040(4)
C65A 0.065(4) 0.067(4) 0.083(5) 0.038(4) -0.005(4) -0.009(3)
C66A 0.053(3) 0.071(4) 0.081(5) 0.023(4) -0.013(3) -0.013(3)
N11B 0.075(12) 0.084(13) 0.102(14) 0.033(12) -0.010(13) -0.019(11)
C65B 0.063(10) 0.076(11) 0.087(11) 0.038(10) -0.005(10) -0.006(9)
C66B 0.063(14) 0.076(17) 0.096(18) 0.030(17) 0.010(15) -0.006(13)

loop_
_atom_type_symbol
_atom_type_description
_atom_type_scat_dispersion_real
_atom_type_scat_dispersion_imag
_atom_type_scat_source
C C 0.0033 0.0016 'International Tables Vol C Tables 4.2.6.8 and 6.1.1.4'
H H 0.0000 0.0000 'International Tables Vol C Tables 4.2.6.8 and 6.1.1.4'
B B 0.0013 0.0007 'International Tables Vol C Tables 4.2.6.8 and 6.1.1.4'
F F 0.0171 0.0103 'International Tables Vol C Tables 4.2.6.8 and 6.1.1.4'
N N 0.0061 0.0033 'International Tables Vol C Tables 4.2.6.8 and 6.1.1.4'
O O 0.0106 0.0060 'International Tables Vol C Tables 4.2.6.8 and 6.1.1.4'
S S 0.1246 0.1234 'International Tables Vol C Tables 4.2.6.8 and 6.1.1.4'

loop_
_geom_angle_atom_site_label_1
_geom_angle_atom_site_label_2
_geom_angle_atom_site_label_3
_geom_angle
_geom_angle_site_symmetry_1
_geom_angle_site_symmetry_3
_geom_angle_publ_flag
O3A S1A O2A 116.5(3) . . ?
O3A S1A O1A 114.6(2) . . ?
O2A S1A O1A 114.3(2) . . ?
O3A S1A C61A 102.5(2) . . ?
O2A S1A C61A 104.3(3) . . ?
O1A S1A C61A 102.0(2) . . ?
F5A C61A F7A 108.5(5) . . ?
F5A C61A F6A 107.7(6) . . ?
F7A C61A F6A 108.3(5) . . ?
F5A C61A S1A 111.1(4) . . ?
F7A C61A S1A 111.4(4) . . ?
F6A C61A S1A 109.6(4) . . ?
O3B S1B O2B 117(2) . . ?
O3B S1B O1B 116(2) . . ?
O2B S1B O1B 109(2) . . ?
O3B S1B C61B 104.3(15) . . ?
O2B S1B C61B 105.0(18) . . ?
O1B S1B C61B 104.1(16) . . ?
F7B C61B F5B 104(3) . . ?
F7B C61B F6B 109(3) . . ?
F5B C61B F6B 115(3) . . ?
F7B C61B S1B 111.6(19) . . ?
F5B C61B S1B 109(2) . . ?
F6B C61B S1B 109(2) . . ?
O5A S2A O6A 116.0(15) . . ?
O5A S2A O4A 115.6(17) . . ?
O6A S2A O4A 112.9(16) . . ?
O5A S2A C62A 103.2(10) . . ?
O6A S2A C62A 104.3(12) . . ?
O4A S2A C62A 102.6(14) . . ?
F10A C62A F9A 109.3(16) . . ?
F10A C62A F8A 114.3(13) . . ?
F9A C62A F8A 103.4(15) . . ?
F10A C62A S2A 110.1(12) . . ?
F9A C62A S2A 111.3(12) . . ?
F8A C62A S2A 108.2(11) . . ?
O6B S2B O5B 118.5(13) . . ?
O6B S2B O4B 113.6(14) . . ?
O5B S2B O4B 113.0(14) . . ?
O6B S2B C62B 103.9(10) . . ?
O5B S2B C62B 101.2(9) . . ?
O4B S2B C62B 104.2(13) . . ?
F9B C62B F10B 109.5(12) . . ?
F9B C62B F8B 106.8(13) . . ?
F10B C62B F8B 106.5(11) . . ?
F9B C62B S2B 112.1(10) . . ?
F10B C62B S2B 113.6(9) . . ?
F8B C62B S2B 108.0(9) . . ?
O6C S2C O5C 119(2) . . ?
O6C S2C O4C 114(2) . . ?
O5C S2C O4C 113(2) . . ?
O6C S2C C62C 104.8(10) . . ?
O5C S2C C62C 100(2) . . ?
O4C S2C C62C 104(2) . . ?
F10C C62C F9C 104(3) . . ?
F10C C62C F8C 118(2) . . ?
F9C C62C F8C 103(2) . . ?
F10C C62C S2C 114.7(16) . . ?
F9C C62C S2C 110(2) . . ?
F8C C62C S2C 106.1(17) . . ?
O8A S3A O7A 117.7(6) . . ?
O8A S3A O9A 114.0(6) . . ?
O7A S3A O9A 114.0(7) . . ?
O8A S3A C63A 103.0(5) . . ?
O7A S3A C63A 102.2(6) . . ?
O9A S3A C63A 103.3(6) . . ?
F13A C63A F11A 106.7(8) . . ?
F13A C63A F12A 105.3(7) . . ?
F11A C63A F12A 108.7(8) . . ?
F13A C63A S3A 110.9(6) . . ?
F11A C63A S3A 111.9(7) . . ?
F12A C63A S3A 112.9(6) . . ?
O9B S3B O7B 112.1(19) . . ?
O9B S3B O8B 116.0(17) . . ?
O7B S3B O8B 111.7(18) . . ?
O9B S3B C63B 110.9(16) . . ?
O7B S3B C63B 101.0(15) . . ?
O8B S3B C63B 103.7(15) . . ?
F13B C63B F12B 104.7(18) . . ?
F13B C63B F11B 113(2) . . ?
F12B C63B F11B 107(2) . . ?
F13B C63B S3B 115.7(14) . . ?
F12B C63B S3B 105.3(15) . . ?
F11B C63B S3B 110.7(17) . . ?
O12A S4A O11A 115.8(5) . . ?
O12A S4A O10A 113.1(4) . . ?
O11A S4A O10A 114.0(5) . . ?
O12A S4A C64A 103.1(5) . . ?
O11A S4A C64A 104.6(5) . . ?
O10A S4A C64A 104.5(5) . . ?
F15A C64A F16A 107.6(8) . . ?
F15A C64A F14A 109.3(9) . . ?
F16A C64A F14A 107.2(10) . . ?
F15A C64A S4A 112.6(7) . . ?
F16A C64A S4A 110.6(7) . . ?
F14A C64A S4A 109.4(8) . . ?
O11B S4B O12B 117.3(8) . . ?
O11B S4B O10B 115.9(7) . . ?
O12B S4B O10B 113.1(7) . . ?
O11B S4B C64B 103.7(8) . . ?
O12B S4B C64B 101.9(7) . . ?
O10B S4B C64B 102.0(7) . . ?
F16B C64B F15B 107.4(13) . . ?
F16B C64B F14B 106.7(13) . . ?
F15B C64B F14B 105.8(13) . . ?
F16B C64B S4B 112.7(10) . . ?
F15B C64B S4B 112.3(11) . . ?
F14B C64B S4B 111.6(12) . . ?
F1 B1 F2 111.6(3) . . ?
F1 B1 N1 108.2(3) . . ?
F2 B1 N1 110.5(3) . . ?
F1 B1 N3 112.1(3) . . ?
F2 B1 N3 107.5(3) . . ?
N1 B1 N3 106.8(3) . . ?
F3 B2 F4 112.3(3) . . ?
F3 B2 N6 111.7(3) . . ?
F4 B2 N6 107.3(3) . . ?
F3 B2 N8 107.5(3) . . ?
F4 B2 N8 111.2(3) . . ?
N6 B2 N8 106.7(2) . . ?
C1 N1 C4 107.8(3) . . ?
C1 N1 B1 130.5(3) . . ?
C4 N1 B1 121.6(3) . . ?
C5 N2 C4 119.4(3) . . ?
C8 N3 C5 107.8(2) . . ?
C8 N3 B1 130.9(3) . . ?
C5 N3 B1 121.1(2) . . ?
C19 N4 C15 123.2(3) . . ?
C19 N4 H4N 118(4) . . ?
C15 N4 H4N 118(4) . . ?
C24 N5 C20 123.2(3) . . ?
C24 N5 H5N 109(4) . . ?
C20 N5 H5N 126(4) . . ?
C31 N6 C34 107.5(2) . . ?
C31 N6 B2 131.0(3) . . ?
C34 N6 B2 121.3(2) . . ?
C34 N7 C35 119.7(3) . . ?
C38 N8 C35 107.2(3) . . ?
C38 N8 B2 131.2(3) . . ?
C35 N8 B2 121.5(3) . . ?
C49 N9 C45 123.4(3) . . ?
C49 N9 H9N 117(3) . . ?
C45 N9 H9N 119(3) . . ?
C54 N10 C50 123.2(3) . . ?
C54 N10 H10N 118(4) . . ?
C50 N10 H10N 118(4) . . ?
N1 C1 C2 108.4(3) . . ?
N1 C1 C9 127.6(3) . . ?
C2 C1 C9 124.0(3) . . ?
C3 C2 C1 108.3(3) . . ?
C3 C2 H2 125.8 . . ?
C1 C2 H2 125.8 . . ?
C2 C3 C4 106.4(3) . . ?
C2 C3 C15 126.5(3) . . ?
C4 C3 C15 127.1(3) . . ?
N2 C4 N1 125.2(3) . . ?
N2 C4 C3 125.7(3) . . ?
N1 C4 C3 109.1(3) . . ?
N2 C5 N3 125.4(3) . . ?
N2 C5 C6 125.6(3) . . ?
N3 C5 C6 109.0(2) . . ?
C7 C6 C5 106.2(3) . . ?
C7 C6 C20 128.2(3) . . ?
C5 C6 C20 125.6(3) . . ?
C6 C7 C8 108.3(3) . . ?
C6 C7 H7 125.9 . . ?
C8 C7 H7 125.9 . . ?
N3 C8 C7 108.7(3) . . ?
N3 C8 C25 128.6(3) . . ?
C7 C8 C25 122.6(3) . . ?
C14 C9 C10 118.2(3) . . ?
C14 C9 C1 117.9(3) . . ?
C10 C9 C1 123.8(3) . . ?
C11 C10 C9 120.2(4) . . ?
C11 C10 H10 119.9 . . ?
C9 C10 H10 119.9 . . ?
C12 C11 C10 120.8(5) . . ?
C12 C11 H11 119.6 . . ?
C10 C11 H11 119.6 . . ?
C11 C12 C13 119.7(4) . . ?
C11 C12 H12 120.2 . . ?
C13 C12 H12 120.2 . . ?
C12 C13 C14 120.2(4) . . ?
C12 C13 H13 119.9 . . ?
C14 C13 H13 119.9 . . ?
C13 C14 C9 120.8(4) . . ?
C13 C14 H14 119.6 . . ?
C9 C14 H14 119.6 . . ?
N4 C15 C16 118.3(3) . . ?
N4 C15 C3 118.9(3) . . ?
C16 C15 C3 122.8(3) . . ?
C17 C16 C15 119.6(4) . . ?
C17 C16 H16 120.2 . . ?
C15 C16 H16 120.2 . . ?
C16 C17 C18 120.3(4) . . ?
C16 C17 H17 119.8 . . ?
C18 C17 H17 119.8 . . ?
C19 C18 C17 118.7(4) . . ?
C19 C18 H18 120.7 . . ?
C17 C18 H18 120.7 . . ?
N4 C19 C18 119.9(4) . . ?
N4 C19 H19 120.0 . . ?
C18 C19 H19 120.0 . . ?
N5 C20 C21 118.7(3) . . ?
N5 C20 C6 117.5(3) . . ?
C21 C20 C6 123.8(3) . . ?
C20 C21 C22 119.4(3) . . ?
C20 C21 H21 120.3 . . ?
C22 C21 H21 120.3 . . ?
C21 C22 C23 120.3(4) . . ?
C21 C22 H22 119.9 . . ?
C23 C22 H22 119.9 . . ?
C24 C23 C22 118.6(3) . . ?
C24 C23 H23 120.7 . . ?
C22 C23 H23 120.7 . . ?
N5 C24 C23 119.7(3) . . ?
N5 C24 H24 120.1 . . ?
C23 C24 H24 120.1 . . ?
C30 C25 C26 118.3(3) . . ?
C30 C25 C8 124.5(3) . . ?
C26 C25 C8 117.2(3) . . ?
C27 C26 C25 121.0(3) . . ?
C27 C26 H26 119.5 . . ?
C25 C26 H26 119.5 . . ?
C26 C27 C28 120.1(3) . . ?
C26 C27 H27 120.0 . . ?
C28 C27 H27 120.0 . . ?
C29 C28 C27 119.6(3) . . ?
C29 C28 H28 120.2 . . ?
C27 C28 H28 120.2 . . ?
C28 C29 C30 120.9(3) . . ?
C28 C29 H29 119.6 . . ?
C30 C29 H29 119.6 . . ?
C29 C30 C25 120.2(3) . . ?
C29 C30 H30 119.9 . . ?
C25 C30 H30 119.9 . . ?
N6 C31 C32 108.6(3) . . ?
N6 C31 C39 128.0(3) . . ?
C32 C31 C39 123.4(3) . . ?
C33 C32 C31 108.1(3) . . ?
C33 C32 H32 125.9 . . ?
C31 C32 H32 125.9 . . ?
C32 C33 C34 106.6(3) . . ?
C32 C33 C45 127.7(3) . . ?
C34 C33 C45 125.5(3) . . ?
N7 C34 N6 125.2(3) . . ?
N7 C34 C33 125.7(3) . . ?
N6 C34 C33 109.1(2) . . ?
N7 C35 N8 125.2(3) . . ?
N7 C35 C36 125.5(3) . . ?
N8 C35 C36 109.3(3) . . ?
C37 C36 C35 106.3(3) . . ?
C37 C36 C50 126.7(3) . . ?
C35 C36 C50 127.0(3) . . ?
C36 C37 C38 107.8(3) . . ?
C36 C37 H37 126.1 . . ?
C38 C37 H37 126.1 . . ?
N8 C38 C37 109.5(3) . . ?
N8 C38 C55 126.2(3) . . ?
C37 C38 C55 124.4(3) . . ?
C40 C39 C44 117.6(3) . . ?
C40 C39 C31 125.1(3) . . ?
C44 C39 C31 117.3(3) . . ?
C41 C40 C39 121.2(3) . . ?
C41 C40 H40 119.4 . . ?
C39 C40 H40 119.4 . . ?
C42 C41 C40 120.2(4) . . ?
C42 C41 H41 119.9 . . ?
C40 C41 H41 119.9 . . ?
C43 C42 C41 119.5(3) . . ?
C43 C42 H42 120.2 . . ?
C41 C42 H42 120.2 . . ?
C42 C43 C44 120.5(3) . . ?
C42 C43 H43 119.8 . . ?
C44 C43 H43 119.8 . . ?
C43 C44 C39 121.0(3) . . ?
C43 C44 H44 119.5 . . ?
C39 C44 H44 119.5 . . ?
N9 C45 C46 118.0(3) . . ?
N9 C45 C33 117.4(3) . . ?
C46 C45 C33 124.5(3) . . ?
C45 C46 C47 119.9(3) . . ?
C45 C46 H46 120.1 . . ?
C47 C46 H46 120.1 . . ?
C48 C47 C46 120.1(4) . . ?
C48 C47 H47 120.0 . . ?
C46 C47 H47 120.0 . . ?
C47 C48 C49 119.0(4) . . ?
C47 C48 H48 120.5 . . ?
C49 C48 H48 120.5 . . ?
N9 C49 C48 119.7(4) . . ?
N9 C49 H49 120.2 . . ?
C48 C49 H49 120.2 . . ?
N10 C50 C51 118.2(3) . . ?
N10 C50 C36 118.6(3) . . ?
C51 C50 C36 123.1(3) . . ?
C50 C51 C52 119.7(4) . . ?
C50 C51 H51 120.1 . . ?
C52 C51 H51 120.1 . . ?
C53 C52 C51 119.8(3) . . ?
C53 C52 H52 120.1 . . ?
C51 C52 H52 120.1 . . ?
C54 C53 C52 119.1(3) . . ?
C54 C53 H53 120.4 . . ?
C52 C53 H53 120.4 . . ?
N10 C54 C53 119.9(4) . . ?
N10 C54 H54 120.1 . . ?
C53 C54 H54 120.1 . . ?
C60 C55 C56 119.1(3) . . ?
C60 C55 C38 124.0(3) . . ?
C56 C55 C38 117.0(3) . . ?
C57 C56 C55 120.5(4) . . ?
C57 C56 H56 119.8 . . ?
C55 C56 H56 119.8 . . ?
C58 C57 C56 120.1(3) . . ?
C58 C57 H57 120.0 . . ?
C56 C57 H57 120.0 . . ?
C57 C58 C59 119.6(3) . . ?
C57 C58 H58 120.2 . . ?
C59 C58 H58 120.2 . . ?
C60 C59 C58 120.9(4) . . ?
C60 C59 H59 119.5 . . ?
C58 C59 H59 119.5 . . ?
C59 C60 C55 119.8(3) . . ?
C59 C60 H60 120.1 . . ?
C55 C60 H60 120.1 . . ?
N11A C65A C66A 176.9(11) . . ?
C65A C66A H66A 109.5 . . ?
C65A C66A H66B 109.5 . . ?
H66A C66A H66B 109.5 . . ?
C65A C66A H66C 109.5 . . ?
H66A C66A H66C 109.5 . . ?
H66B C66A H66C 109.5 . . ?
N11B C65B C66B 163(6) . . ?
C65B C66B H66D 109.5 . . ?
C65B C66B H66E 109.5 . . ?
H66D C66B H66E 109.5 . . ?
C65B C66B H66F 109.5 . . ?
H66D C66B H66F 109.5 . . ?
H66E C66B H66F 109.5 . . ?

loop_
_geom_bond_atom_site_label_1
_geom_bond_atom_site_label_2
_geom_bond_distance
_geom_bond_site_symmetry_2
_geom_bond_publ_flag
S1A O3A 1.432(3) . ?
S1A O2A 1.444(5) . ?
S1A O1A 1.451(4) . ?
S1A C61A 1.816(5) . ?
C61A F5A 1.328(7) . ?
C61A F7A 1.340(7) . ?
C61A F6A 1.353(6) . ?
S1B O3B 1.393(18) . ?
S1B O2B 1.44(2) . ?
S1B O1B 1.45(2) . ?
S1B C61B 1.803(17) . ?
C61B F7B 1.32(2) . ?
C61B F5B 1.32(2) . ?
C61B F6B 1.35(2) . ?
S2A O5A 1.436(14) . ?
S2A O6A 1.442(13) . ?
S2A O4A 1.448(15) . ?
S2A C62A 1.798(14) . ?
C62A F10A 1.306(16) . ?
C62A F9A 1.329(15) . ?
C62A F8A 1.395(17) . ?
S2B O6B 1.430(12) . ?
S2B O5B 1.440(13) . ?
S2B O4B 1.452(13) . ?
S2B C62B 1.821(12) . ?
C62B F9B 1.318(14) . ?
C62B F10B 1.325(13) . ?
C62B F8B 1.357(16) . ?
S2C O6C 1.418(14) . ?
S2C O5C 1.45(2) . ?
S2C O4C 1.450(19) . ?
S2C C62C 1.815(16) . ?
C62C F10C 1.31(2) . ?
C62C F9C 1.34(2) . ?
C62C F8C 1.40(2) . ?
S3A O8A 1.411(7) . ?
S3A O7A 1.429(8) . ?
S3A O9A 1.443(8) . ?
S3A C63A 1.810(8) . ?
C63A F13A 1.318(10) . ?
C63A F11A 1.321(8) . ?
C63A F12A 1.330(9) . ?
S3B O9B 1.376(18) . ?
S3B O7B 1.443(18) . ?
S3B O8B 1.437(17) . ?
S3B C63B 1.784(15) . ?
C63B F13B 1.277(18) . ?
C63B F12B 1.307(19) . ?
C63B F11B 1.314(18) . ?
S4A O12A 1.423(7) . ?
S4A O11A 1.438(7) . ?
S4A O10A 1.449(7) . ?
S4A C64A 1.801(9) . ?
C64A F15A 1.314(10) . ?
C64A F16A 1.334(10) . ?
C64A F14A 1.340(11) . ?
S4B O11B 1.419(10) . ?
S4B O12B 1.435(9) . ?
S4B O10B 1.444(10) . ?
S4B C64B 1.807(14) . ?
C64B F16B 1.335(16) . ?
C64B F15B 1.340(17) . ?
C64B F14B 1.362(16) . ?
B1 F1 1.371(4) . ?
B1 F2 1.399(4) . ?
B1 N1 1.570(4) . ?
B1 N3 1.576(4) . ?
B2 F3 1.372(5) . ?
B2 F4 1.389(4) . ?
B2 N6 1.571(4) . ?
B2 N8 1.582(4) . ?
N1 C1 1.375(4) . ?
N1 C4 1.384(4) . ?
N2 C5 1.320(4) . ?
N2 C4 1.325(4) . ?
N3 C8 1.367(4) . ?
N3 C5 1.389(4) . ?
N4 C19 1.343(5) . ?
N4 C15 1.353(5) . ?
N4 H4N 0.89(3) . ?
N5 C24 1.348(4) . ?
N5 C20 1.349(4) . ?
N5 H5N 0.93(3) . ?
N6 C31 1.367(4) . ?
N6 C34 1.390(4) . ?
N7 C34 1.320(4) . ?
N7 C35 1.321(4) . ?
N8 C38 1.370(4) . ?
N8 C35 1.381(4) . ?
N9 C49 1.345(4) . ?
N9 C45 1.351(4) . ?
N9 H9N 0.91(3) . ?
N10 C54 1.349(4) . ?
N10 C50 1.350(4) . ?
N10 H10N 0.91(3) . ?
C1 C2 1.420(5) . ?
C1 C9 1.455(5) . ?
C2 C3 1.381(5) . ?
C2 H2 0.9500 . ?
C3 C4 1.424(4) . ?
C3 C15 1.453(5) . ?
C5 C6 1.437(4) . ?
C6 C7 1.376(4) . ?
C6 C20 1.459(4) . ?
C7 C8 1.432(4) . ?
C7 H7 0.9500 . ?
C8 C25 1.464(4) . ?
C9 C14 1.397(5) . ?
C9 C10 1.404(5) . ?
C10 C11 1.393(5) . ?
C10 H10 0.9500 . ?
C11 C12 1.379(7) . ?
C11 H11 0.9500 . ?
C12 C13 1.382(8) . ?
C12 H12 0.9500 . ?
C13 C14 1.396(6) . ?
C13 H13 0.9500 . ?
C14 H14 0.9500 . ?
C15 C16 1.397(5) . ?
C16 C17 1.375(5) . ?
C16 H16 0.9500 . ?
C17 C18 1.397(7) . ?
C17 H17 0.9500 . ?
C18 C19 1.379(6) . ?
C18 H18 0.9500 . ?
C19 H19 0.9500 . ?
C20 C21 1.386(5) . ?
C21 C22 1.387(5) . ?
C21 H21 0.9500 . ?
C22 C23 1.394(6) . ?
C22 H22 0.9500 . ?
C23 C24 1.378(6) . ?
C23 H23 0.9500 . ?
C24 H24 0.9500 . ?
C25 C30 1.400(4) . ?
C25 C26 1.406(4) . ?
C26 C27 1.386(5) . ?
C26 H26 0.9500 . ?
C27 C28 1.395(6) . ?
C27 H27 0.9500 . ?
C28 C29 1.378(6) . ?
C28 H28 0.9500 . ?
C29 C30 1.396(5) . ?
C29 H29 0.9500 . ?
C30 H30 0.9500 . ?
C31 C32 1.434(4) . ?
C31 C39 1.460(4) . ?
C32 C33 1.368(4) . ?
C32 H32 0.9500 . ?
C33 C34 1.429(4) . ?
C33 C45 1.455(4) . ?
C35 C36 1.432(4) . ?
C36 C37 1.379(4) . ?
C36 C50 1.461(4) . ?
C37 C38 1.416(4) . ?
C37 H37 0.9500 . ?
C38 C55 1.475(4) . ?
C39 C40 1.398(5) . ?
C39 C44 1.405(4) . ?
C40 C41 1.393(5) . ?
C40 H40 0.9500 . ?
C41 C42 1.386(6) . ?
C41 H41 0.9500 . ?
C42 C43 1.383(6) . ?
C42 H42 0.9500 . ?
C43 C44 1.389(5) . ?
C43 H43 0.9500 . ?
C44 H44 0.9500 . ?
C45 C46 1.388(5) . ?
C46 C47 1.390(5) . ?
C46 H46 0.9500 . ?
C47 C48 1.380(6) . ?
C47 H47 0.9500 . ?
C48 C49 1.382(6) . ?
C48 H48 0.9500 . ?
C49 H49 0.9500 . ?
C50 C51 1.378(4) . ?
C51 C52 1.398(5) . ?
C51 H51 0.9500 . ?
C52 C53 1.382(7) . ?
C52 H52 0.9500 . ?
C53 C54 1.366(6) . ?
C53 H53 0.9500 . ?
C54 H54 0.9500 . ?
C55 C60 1.399(5) . ?
C55 C56 1.402(5) . ?
C56 C57 1.390(5) . ?
C56 H56 0.9500 . ?
C57 C58 1.385(6) . ?
C57 H57 0.9500 . ?
C58 C59 1.391(5) . ?
C58 H58 0.9500 . ?
C59 C60 1.385(5) . ?
C59 H59 0.9500 . ?
C60 H60 0.9500 . ?
N11A C65A 1.155(11) . ?
C65A C66A 1.445(11) . ?
C66A H66A 0.9800 . ?
C66A H66B 0.9800 . ?
C66A H66C 0.9800 . ?
N11B C65B 1.19(3) . ?
C65B C66B 1.42(3) . ?
C66B H66D 0.9800 . ?
C66B H66E 0.9800 . ?
C66B H66F 0.9800 . ?

loop_
_geom_hbond_atom_site_label_D
_geom_hbond_atom_site_label_H
_geom_hbond_atom_site_label_A
_geom_hbond_distance_DH
_geom_hbond_distance_HA
_geom_hbond_distance_DA
_geom_hbond_angle_DHA
_geom_hbond_site_symmetry_A
_geom_hbond_publ_flag
N4 H4N O12A^a 0.89(3) 2.07(4) 2.871(6) 149(5) . yes
N4 H4N O10B^b 0.89(3) 2.05(5) 2.759(9) 135(5) . yes
N4 H4N N2 0.89(3) 2.40(5) 2.995(4) 124(5) . yes
N5 H5N O1A^a 0.93(3) 1.82(3) 2.739(5) 175(6) 1_565 yes
N5 H5N O1B^b 0.93(3) 1.70(5) 2.61(4) 170(6) 1_565 yes
N9 H9N O4A^a 0.91(3) 1.86(4) 2.71(3) 156(5) 1_545 yes
N9 H9N O4B^b 0.91(3) 1.86(4) 2.70(3) 153(5) 1_545 yes
N9 H9N O4C^c 0.91(3) 1.96(5) 2.84(4) 162(5) 1_545 yes
N10 H10N O8A^a 0.91(3) 1.99(4) 2.728(10) 137(5) 1_455 yes
N10 H10N O8B^b 0.91(3) 2.20(5) 2.92(3) 136(5) 1_455 yes
N10 H10N N7 0.91(3) 2.35(5) 2.928(4) 122(4) . yes

loop_
_geom_torsion_atom_site_label_1
_geom_torsion_atom_site_label_2
_geom_torsion_atom_site_label_3
_geom_torsion_atom_site_label_4
_geom_torsion
_geom_torsion_site_symmetry_1
_geom_torsion_site_symmetry_2
_geom_torsion_site_symmetry_3
_geom_torsion_site_symmetry_4
_geom_torsion_publ_flag
O3A S1A C61A F5A 56.5(5) . . . . ?
O2A S1A C61A F5A 178.4(5) . . . . ?
O1A S1A C61A F5A -62.3(5) . . . . ?
O3A S1A C61A F7A 177.7(4) . . . . ?
O2A S1A C61A F7A -60.4(4) . . . . ?
O1A S1A C61A F7A 58.8(4) . . . . ?
O3A S1A C61A F6A -62.4(5) . . . . ?
O2A S1A C61A F6A 59.5(5) . . . . ?
O1A S1A C61A F6A 178.7(5) . . . . ?
O3B S1B C61B F7B -173(2) . . . . ?
O2B S1B C61B F7B 63(3) . . . . ?
O1B S1B C61B F7B -52(3) . . . . ?
O3B S1B C61B F5B -59(3) . . . . ?
O2B S1B C61B F5B 177(3) . . . . ?
O1B S1B C61B F5B 62(3) . . . . ?
O3B S1B C61B F6B 66(3) . . . . ?
O2B S1B C61B F6B -57(3) . . . . ?
O1B S1B C61B F6B -172(3) . . . . ?
O5A S2A C62A F10A -61.0(17) . . . . ?
O6A S2A C62A F10A 177.4(15) . . . . ?
O4A S2A C62A F10A 59.4(19) . . . . ?
O5A S2A C62A F9A 60(2) . . . . ?
O6A S2A C62A F9A -61(2) . . . . ?
O4A S2A C62A F9A -179(2) . . . . ?
O5A S2A C62A F8A 173.4(15) . . . . ?
O6A S2A C62A F8A 51.8(16) . . . . ?
O4A S2A C62A F8A -66.1(18) . . . . ?
O6B S2B C62B F9B -60.9(16) . . . . ?
O5B S2B C62B F9B 62.5(15) . . . . ?
O4B S2B C62B F9B 179.9(16) . . . . ?
O6B S2B C62B F10B 174.4(14) . . . . ?
O5B S2B C62B F10B -62.3(14) . . . . ?
O4B S2B C62B F10B 55.2(16) . . . . ?
O6B S2B C62B F8B 56.5(14) . . . . ?
O5B S2B C62B F8B 179.8(12) . . . . ?
O4B S2B C62B F8B -62.8(15) . . . . ?
O6C S2C C62C F10C -178.7(19) . . . . ?
O5C S2C C62C F10C 57(3) . . . . ?
O4C S2C C62C F10C -59(3) . . . . ?
O6C S2C C62C F9C 65(3) . . . . ?
O5C S2C C62C F9C -59(3) . . . . ?
O4C S2C C62C F9C -176(3) . . . . ?
O6C S2C C62C F8C -46(2) . . . . ?
O5C S2C C62C F8C -170(3) . . . . ?
O4C S2C C62C F8C 73(3) . . . . ?
O8A S3A C63A F13A -58.6(7) . . . . ?
O7A S3A C63A F13A 64.0(7) . . . . ?
O9A S3A C63A F13A -177.5(6) . . . . ?
O8A S3A C63A F11A -177.6(8) . . . . ?
O7A S3A C63A F11A -55.1(10) . . . . ?
O9A S3A C63A F11A 63.5(9) . . . . ?
O8A S3A C63A F12A 59.4(8) . . . . ?
O7A S3A C63A F12A -178.0(7) . . . . ?
O9A S3A C63A F12A -59.5(7) . . . . ?
O9B S3B C63B F13B -172(2) . . . . ?
O7B S3B C63B F13B 69(2) . . . . ?
O8B S3B C63B F13B -46(2) . . . . ?
O9B S3B C63B F12B -57(2) . . . . ?
O7B S3B C63B F12B -176(2) . . . . ?
O8B S3B C63B F12B 69(2) . . . . ?
O9B S3B C63B F11B 58(2) . . . . ?
O7B S3B C63B F11B -61(3) . . . . ?
O8B S3B C63B F11B -176(2) . . . . ?
O12A S4A C64A F15A -177.4(7) . . . . ?
O11A S4A C64A F15A 61.1(9) . . . . ?
O10A S4A C64A F15A -59.0(8) . . . . ?
O12A S4A C64A F16A -57.0(8) . . . . ?
O11A S4A C64A F16A -178.6(8) . . . . ?
O10A S4A C64A F16A 61.4(8) . . . . ?
O12A S4A C64A F14A 60.9(9) . . . . ?
O11A S4A C64A F14A -60.7(9) . . . . ?
O10A S4A C64A F14A 179.2(8) . . . . ?
O11B S4B C64B F16B 176.3(11) . . . . ?
O12B S4B C64B F16B -61.5(13) . . . . ?
O10B S4B C64B F16B 55.5(13) . . . . ?
O11B S4B C64B F15B 54.9(13) . . . . ?
O12B S4B C64B F15B 177.2(11) . . . . ?
O10B S4B C64B F15B -65.8(12) . . . . ?
O11B S4B C64B F14B -63.7(14) . . . . ?
O12B S4B C64B F14B 58.5(14) . . . . ?
O10B S4B C64B F14B 175.6(12) . . . . ?
F1 B1 N1 C1 -49.4(5) . . . . ?
F2 B1 N1 C1 73.1(4) . . . . ?
N3 B1 N1 C1 -170.3(3) . . . . ?
F1 B1 N1 C4 126.6(3) . . . . ?
F2 B1 N1 C4 -110.9(3) . . . . ?
N3 B1 N1 C4 5.7(4) . . . . ?
F1 B1 N3 C8 58.7(4) . . . . ?
F2 B1 N3 C8 -64.3(4) . . . . ?
N1 B1 N3 C8 177.1(3) . . . . ?
F1 B1 N3 C5 -126.9(3) . . . . ?
F2 B1 N3 C5 110.0(3) . . . . ?
N1 B1 N3 C5 -8.6(4) . . . . ?
F3 B2 N6 C31 -61.4(4) . . . . ?
F4 B2 N6 C31 62.1(4) . . . . ?
N8 B2 N6 C31 -178.6(3) . . . . ?
F3 B2 N6 C34 124.5(3) . . . . ?
F4 B2 N6 C34 -112.0(3) . . . . ?
N8 B2 N6 C34 7.3(4) . . . . ?
F3 B2 N8 C38 51.3(5) . . . . ?
F4 B2 N8 C38 -72.1(4) . . . . ?
N6 B2 N8 C38 171.2(3) . . . . ?
F3 B2 N8 C35 -123.8(3) . . . . ?
F4 B2 N8 C35 112.8(3) . . . . ?
N6 B2 N8 C35 -3.9(4) . . . . ?
C4 N1 C1 C2 0.6(4) . . . . ?
B1 N1 C1 C2 177.0(3) . . . . ?
C4 N1 C1 C9 -177.7(3) . . . . ?
B1 N1 C1 C9 -1.4(6) . . . . ?
N1 C1 C2 C3 -0.4(4) . . . . ?
C9 C1 C2 C3 178.0(3) . . . . ?
C1 C2 C3 C4 0.1(4) . . . . ?
C1 C2 C3 C15 -177.5(3) . . . . ?
C5 N2 C4 N1 -4.6(5) . . . . ?
C5 N2 C4 C3 172.8(3) . . . . ?
C1 N1 C4 N2 177.2(3) . . . . ?
B1 N1 C4 N2 0.5(5) . . . . ?
C1 N1 C4 C3 -0.6(4) . . . . ?
B1 N1 C4 C3 -177.4(3) . . . . ?
C2 C3 C4 N2 -177.5(3) . . . . ?
C15 C3 C4 N2 0.1(5) . . . . ?
C2 C3 C4 N1 0.3(4) . . . . ?
C15 C3 C4 N1 177.9(3) . . . . ?
C4 N2 C5 N3 1.3(5) . . . . ?
C4 N2 C5 C6 -175.6(3) . . . . ?
C8 N3 C5 N2 -178.5(3) . . . . ?
B1 N3 C5 N2 6.0(5) . . . . ?
C8 N3 C5 C6 -1.2(4) . . . . ?
B1 N3 C5 C6 -176.7(3) . . . . ?
N2 C5 C6 C7 177.6(3) . . . . ?
N3 C5 C6 C7 0.3(4) . . . . ?
N2 C5 C6 C20 -1.0(5) . . . . ?
N3 C5 C6 C20 -178.3(3) . . . . ?
C5 C6 C7 C8 0.7(4) . . . . ?
C20 C6 C7 C8 179.2(3) . . . . ?
C5 N3 C8 C7 1.7(4) . . . . ?
B1 N3 C8 C7 176.6(3) . . . . ?
C5 N3 C8 C25 -174.5(3) . . . . ?
B1 N3 C8 C25 0.4(6) . . . . ?
C6 C7 C8 N3 -1.5(4) . . . . ?
C6 C7 C8 C25 175.0(3) . . . . ?
N1 C1 C9 C14 153.4(4) . . . . ?
C2 C1 C9 C14 -24.7(5) . . . . ?
N1 C1 C9 C10 -28.3(6) . . . . ?
C2 C1 C9 C10 153.5(4) . . . . ?
C14 C9 C10 C11 -2.2(6) . . . . ?
C1 C9 C10 C11 179.5(4) . . . . ?
C9 C10 C11 C12 0.1(7) . . . . ?
C10 C11 C12 C13 1.4(7) . . . . ?
C11 C12 C13 C14 -0.6(7) . . . . ?
C12 C13 C14 C9 -1.6(7) . . . . ?
C10 C9 C14 C13 3.0(6) . . . . ?
C1 C9 C14 C13 -178.6(4) . . . . ?
C19 N4 C15 C16 0.4(5) . . . . ?
C19 N4 C15 C3 -177.3(3) . . . . ?
C2 C3 C15 N4 144.8(4) . . . . ?
C4 C3 C15 N4 -32.3(5) . . . . ?
C2 C3 C15 C16 -32.8(5) . . . . ?
C4 C3 C15 C16 150.1(4) . . . . ?
N4 C15 C16 C17 -0.7(5) . . . . ?
C3 C15 C16 C17 176.9(4) . . . . ?
C15 C16 C17 C18 0.5(6) . . . . ?
C16 C17 C18 C19 0.0(6) . . . . ?
C15 N4 C19 C18 0.1(6) . . . . ?
C17 C18 C19 N4 -0.3(6) . . . . ?
C24 N5 C20 C21 1.4(6) . . . . ?
C24 N5 C20 C6 -179.6(4) . . . . ?
C7 C6 C20 N5 -30.2(5) . . . . ?
C5 C6 C20 N5 148.0(3) . . . . ?
C7 C6 C20 C21 148.7(4) . . . . ?
C5 C6 C20 C21 -33.1(5) . . . . ?
N5 C20 C21 C22 1.0(6) . . . . ?
C6 C20 C21 C22 -177.9(4) . . . . ?
C20 C21 C22 C23 -2.9(6) . . . . ?
C21 C22 C23 C24 2.6(7) . . . . ?
C20 N5 C24 C23 -1.8(7) . . . . ?
C22 C23 C24 N5 -0.2(7) . . . . ?
N3 C8 C25 C30 -27.0(5) . . . . ?
C7 C8 C25 C30 157.3(3) . . . . ?
N3 C8 C25 C26 152.6(3) . . . . ?
C7 C8 C25 C26 -23.1(5) . . . . ?
C30 C25 C26 C27 0.8(5) . . . . ?
C8 C25 C26 C27 -178.9(3) . . . . ?
C25 C26 C27 C28 -1.0(6) . . . . ?
C26 C27 C28 C29 0.0(6) . . . . ?
C27 C28 C29 C30 1.4(6) . . . . ?
C28 C29 C30 C25 -1.7(6) . . . . ?
C26 C25 C30 C29 0.6(5) . . . . ?
C8 C25 C30 C29 -179.8(3) . . . . ?
C34 N6 C31 C32 -1.5(4) . . . . ?
B2 N6 C31 C32 -176.2(3) . . . . ?
C34 N6 C31 C39 176.1(3) . . . . ?
B2 N6 C31 C39 1.4(6) . . . . ?
N6 C31 C32 C33 1.9(4) . . . . ?
C39 C31 C32 C33 -175.8(3) . . . . ?
C31 C32 C33 C34 -1.5(4) . . . . ?
C31 C32 C33 C45 -178.0(3) . . . . ?
C35 N7 C34 N6 0.4(5) . . . . ?
C35 N7 C34 C33 177.8(3) . . . . ?
C31 N6 C34 N7 178.3(3) . . . . ?
B2 N6 C34 N7 -6.3(5) . . . . ?
C31 N6 C34 C33 0.6(4) . . . . ?
B2 N6 C34 C33 175.9(3) . . . . ?
C32 C33 C34 N7 -177.1(3) . . . . ?
C45 C33 C34 N7 -0.5(5) . . . . ?
C32 C33 C34 N6 0.6(4) . . . . ?
C45 C33 C34 N6 177.2(3) . . . . ?
C34 N7 C35 N8 3.5(5) . . . . ?
C34 N7 C35 C36 -175.1(3) . . . . ?
C38 N8 C35 N7 -177.3(3) . . . . ?
B2 N8 C35 N7 -1.2(5) . . . . ?
C38 N8 C35 C36 1.4(4) . . . . ?
B2 N8 C35 C36 177.6(3) . . . . ?
N7 C35 C36 C37 178.1(3) . . . . ?
N8 C35 C36 C37 -0.6(4) . . . . ?
N7 C35 C36 C50 0.5(5) . . . . ?
N8 C35 C36 C50 -178.3(3) . . . . ?
C35 C36 C37 C38 -0.4(4) . . . . ?
C50 C36 C37 C38 177.2(3) . . . . ?
C35 N8 C38 C37 -1.7(4) . . . . ?
B2 N8 C38 C37 -177.3(3) . . . . ?
C35 N8 C38 C55 177.3(3) . . . . ?
B2 N8 C38 C55 1.7(6) . . . . ?
C36 C37 C38 N8 1.3(4) . . . . ?
C36 C37 C38 C55 -177.7(3) . . . . ?
N6 C31 C39 C40 18.8(6) . . . . ?
C32 C31 C39 C40 -164.0(4) . . . . ?
N6 C31 C39 C44 -162.1(3) . . . . ?
C32 C31 C39 C44 15.1(5) . . . . ?
C44 C39 C40 C41 0.5(6) . . . . ?
C31 C39 C40 C41 179.6(4) . . . . ?
C39 C40 C41 C42 0.6(7) . . . . ?
C40 C41 C42 C43 -0.9(7) . . . . ?
C41 C42 C43 C44 0.0(7) . . . . ?
C42 C43 C44 C39 1.1(6) . . . . ?
C40 C39 C44 C43 -1.4(6) . . . . ?
C31 C39 C44 C43 179.5(3) . . . . ?
C49 N9 C45 C46 -1.3(6) . . . . ?
C49 N9 C45 C33 180.0(4) . . . . ?
C32 C33 C45 N9 32.0(5) . . . . ?
C34 C33 C45 N9 -143.9(3) . . . . ?
C32 C33 C45 C46 -146.7(4) . . . . ?
C34 C33 C45 C46 37.5(5) . . . . ?
N9 C45 C46 C47 1.0(5) . . . . ?
C33 C45 C46 C47 179.6(4) . . . . ?
C45 C46 C47 C48 0.5(6) . . . . ?
C46 C47 C48 C49 -1.8(7) . . . . ?
C45 N9 C49 C48 0.0(7) . . . . ?
C47 C48 C49 N9 1.6(7) . . . . ?
C54 N10 C50 C51 -0.4(5) . . . . ?
C54 N10 C50 C36 176.4(3) . . . . ?
C37 C36 C50 N10 -153.6(3) . . . . ?
C35 C36 C50 N10 23.6(5) . . . . ?
C37 C36 C50 C51 23.0(5) . . . . ?
C35 C36 C50 C51 -159.8(3) . . . . ?
N10 C50 C51 C52 0.6(5) . . . . ?
C36 C50 C51 C52 -176.1(4) . . . . ?
C50 C51 C52 C53 -0.1(6) . . . . ?
C51 C52 C53 C54 -0.7(6) . . . . ?
C50 N10 C54 C53 -0.4(6) . . . . ?
C52 C53 C54 N10 0.9(6) . . . . ?
N8 C38 C55 C60 27.7(5) . . . . ?
C37 C38 C55 C60 -153.5(4) . . . . ?
N8 C38 C55 C56 -153.1(4) . . . . ?
C37 C38 C55 C56 25.8(5) . . . . ?
C60 C55 C56 C57 -2.4(6) . . . . ?
C38 C55 C56 C57 178.3(4) . . . . ?
C55 C56 C57 C58 0.5(6) . . . . ?
C56 C57 C58 C59 1.6(6) . . . . ?
C57 C58 C59 C60 -1.8(6) . . . . ?
C58 C59 C60 C55 0.0(6) . . . . ?
C56 C55 C60 C59 2.1(5) . . . . ?
C38 C55 C60 C59 -178.6(3) . . . . ?
